data_7205311
loop_
_publ_author_name
'Meng, Jing-Xin'
'Li, Yang-Guang'
'Fu, Hai'
'Wang, Xiao-Lan'
'Wang, En-Bo'

_publ_section_title
;
 Controllable self-assembly of two novel metal--organic frameworks
 based on different tetradentate in situ ligands
;
_journal_issue 2
_journal_name_full CrystEngComm
_journal_page_first 649
_journal_paper_doi 10.1039/c0ce00356e
_journal_volume 13
_journal_year 2011
_chemical_formula_sum 'C26 H21 Cl2 Cu2 N4 O'
_chemical_formula_weight 603.45
_chemical_name_systematic
;
?
;
_space_group_IT_number 60
_symmetry_cell_setting orthorhombic
_symmetry_space_group_name_Hall '-P 2n 2ab'
_symmetry_space_group_name_H-M 'P b c n'
_atom_sites_solution_hydrogens geom
_atom_sites_solution_primary direct
_atom_sites_solution_secondary difmap
_audit_creation_method SHELXL-97
_cell_angle_alpha 90.00
_cell_angle_beta 90.00
_cell_angle_gamma 90.00
_cell_formula_units_Z 4
_cell_length_a 11.366(2)
_cell_length_b 11.188(2)
_cell_length_c 19.927(4)
_cell_measurement_reflns_used 18015
_cell_measurement_temperature 150(2)
_cell_measurement_theta_max 25.00
_cell_measurement_theta_min 3.27
_cell_volume 2534.0(8)
_computing_structure_refinement 'SHELXL-97 (Sheldrick, 1997)'
_computing_structure_solution 'SHELXS-97 (Sheldrick, 1990)'
_diffrn_ambient_temperature 150(2)
_diffrn_detector_area_resol_mean 0.01
_diffrn_measured_fraction_theta_full 0.991
_diffrn_measured_fraction_theta_max 0.991
_diffrn_measurement_device_type 'Rigaku R-AXIS RAPID IP'
_diffrn_measurement_method Oscillation
_diffrn_radiation_monochromator graphite
_diffrn_radiation_source 'Rotation anode'
_diffrn_radiation_type MoK\a
_diffrn_radiation_wavelength 0.71073
_diffrn_reflns_av_R_equivalents 0.0910
_diffrn_reflns_av_sigmaI/netI 0.0463
_diffrn_reflns_limit_h_max 13
_diffrn_reflns_limit_h_min -13
_diffrn_reflns_limit_k_max 13
_diffrn_reflns_limit_k_min -13
_diffrn_reflns_limit_l_max 23
_diffrn_reflns_limit_l_min -20
_diffrn_reflns_number 18015
_diffrn_reflns_theta_full 25.00
_diffrn_reflns_theta_max 25.00
_diffrn_reflns_theta_min 3.27
_diffrn_standards_decay_% none
_diffrn_standards_interval_count 0
_diffrn_standards_interval_time 0
_diffrn_standards_number 0
_exptl_absorpt_coefficient_mu 1.916
_exptl_absorpt_correction_T_max 0.644
_exptl_absorpt_correction_T_min 0.626
_exptl_absorpt_correction_type multi-scan
_exptl_absorpt_process_details 'ABSCOR by T.Higashi 8 March, 1995'
_exptl_crystal_colour yellow
_exptl_crystal_density_diffrn 1.582
_exptl_crystal_density_method 'not measured'
_exptl_crystal_description block
_exptl_crystal_F_000 1220
_exptl_crystal_size_max 0.25
_exptl_crystal_size_mid 0.24
_exptl_crystal_size_min 0.23
_refine_diff_density_max 0.732
_refine_diff_density_min -0.529
_refine_diff_density_rms 0.086
_refine_ls_extinction_method none
_refine_ls_goodness_of_fit_ref 1.011
_refine_ls_hydrogen_treatment constr
_refine_ls_matrix_type full
_refine_ls_number_parameters 172
_refine_ls_number_reflns 2211
_refine_ls_number_restraints 6
_refine_ls_restrained_S_all 1.019
_refine_ls_R_factor_all 0.1092
_refine_ls_R_factor_gt 0.0671
_refine_ls_shift/su_max 0.000
_refine_ls_shift/su_mean 0.000
_refine_ls_structure_factor_coef Fsqd
_refine_ls_weighting_details 'calc w=1/[\s^2^(Fo^2^)+(0.1076P)^2^+5.0010P] where P=(Fo^2^+2Fc^2^)/3'
_refine_ls_weighting_scheme calc
_refine_ls_wR_factor_gt 0.1763
_refine_ls_wR_factor_ref 0.2062
_reflns_number_gt 1383
_reflns_number_total 2211
_reflns_threshold_expression >2sigma(I)
_cod_data_source_file C0CE00356E.TXT
_cod_data_source_block meng
_cod_original_cell_volume 2533.9(9)
_cod_database_code 7205311

loop_
_symmetry_equiv_pos_as_xyz
'x, y, z'
'-x+1/2, -y+1/2, z+1/2'
'-x, y, -z+1/2'
'x+1/2, -y+1/2, -z'
'-x, -y, -z'
'x-1/2, y-1/2, -z-1/2'
'x, -y, z-1/2'
'-x-1/2, y-1/2, z'

loop_
_atom_site_label
_atom_site_type_symbol
_atom_site_fract_x
_atom_site_fract_y
_atom_site_fract_z
_atom_site_U_iso_or_equiv
_atom_site_adp_type
_atom_site_occupancy
_atom_site_symmetry_multiplicity
_atom_site_calc_flag
_atom_site_refinement_flags
_atom_site_disorder_assembly
_atom_site_disorder_group
Cu1 Cu 0.12712(9) 0.08788(8) 0.68407(5) 0.0639(4) Uani 1 1 d . . .
Cl1 Cl 0.0964(2) 0.2567(2) 0.63190(14) 0.0877(8) Uani 1 1 d . . .
C1 C 0.1942(7) 0.1404(7) 0.8216(4) 0.066(2) Uani 1 1 d . . .
H1A H 0.1353 0.1977 0.8176 0.079 Uiso 1 1 calc R . .
C2 C 0.2537(8) 0.1338(8) 0.8814(4) 0.073(2) Uani 1 1 d . . .
H2A H 0.2336 0.1846 0.9165 0.088 Uiso 1 1 calc R . .
C3 C 0.3412(8) 0.0539(6) 0.8892(4) 0.067(2) Uani 1 1 d . . .
C4 C 0.3662(7) -0.0201(6) 0.8349(4) 0.066(2) Uani 1 1 d . . .
H4A H 0.4258 -0.0767 0.8379 0.079 Uiso 1 1 calc R . .
C5 C 0.3014(7) -0.0087(6) 0.7765(4) 0.0564(18) Uani 1 1 d . . .
H5A H 0.3192 -0.0586 0.7406 0.068 Uiso 1 1 calc R . .
C6 C 0.4121(10) 0.0456(8) 0.9542(5) 0.093(3) Uani 1 1 d . . .
C7 C 0.4015(8) -0.0773(7) 0.9860(4) 0.068(2) Uani 1 1 d . . .
H7A H 0.4316 -0.1368 0.9550 0.082 Uiso 1 1 calc R . .
H7B H 0.3190 -0.0948 0.9939 0.082 Uiso 1 1 calc R . .
C8 C 0.5307(10) 0.0867(8) 0.9470(5) 0.092(3) Uani 1 1 d . . .
C9 C 0.5931(9) 0.3300(7) 0.8235(4) 0.078(3) Uani 1 1 d . . .
H9A H 0.6162 0.3336 0.7788 0.094 Uiso 1 1 calc R . .
C10 C 0.5769(8) 0.2199(7) 0.8510(4) 0.070(2) Uani 1 1 d . . .
H10A H 0.5878 0.1517 0.8251 0.084 Uiso 1 1 calc R . .
C11 C 0.5452(8) 0.2098(6) 0.9155(4) 0.067(2) Uani 1 1 d . . .
C12 C 0.5279(11) 0.3117(9) 0.9487(4) 0.105(4) Uani 1 1 d . . .
H12A H 0.5047 0.3091 0.9934 0.126 Uiso 1 1 calc R . .
C13 C 0.5441(10) 0.4225(8) 0.9176(4) 0.088(3) Uani 1 1 d U . .
H13A H 0.5297 0.4916 0.9422 0.105 Uiso 1 1 calc R . .
N1 N 0.2148(5) 0.0704(4) 0.7691(3) 0.0512(14) Uani 1 1 d . . .
N2 N 0.5784(6) 0.4326(5) 0.8559(3) 0.0586(16) Uani 1 1 d . . .
O1 O 0.3453(15) 0.1510(12) 1.0020(7) 0.055(4) Uani 0.30 1 d P . .
H1B H 0.3474 0.1306 1.0415 0.082 Uiso 0.30 1 calc PR . .
O2 O 0.595(2) 0.0037(19) 0.8943(10) 0.056(6) Uani 0.20 1 d P . .
H2B H 0.6234 -0.0542 0.9137 0.083 Uiso 0.20 1 calc PR . .

loop_
_atom_site_aniso_label
_atom_site_aniso_U_11
_atom_site_aniso_U_22
_atom_site_aniso_U_33
_atom_site_aniso_U_23
_atom_site_aniso_U_13
_atom_site_aniso_U_12
Cu1 0.0689(7) 0.0628(6) 0.0600(6) -0.0057(4) -0.0211(5) 0.0062(5)
Cl1 0.0705(16) 0.0721(13) 0.1206(19) 0.0269(12) -0.0123(13) 0.0066(10)
C1 0.052(5) 0.073(5) 0.072(5) -0.012(4) -0.010(4) 0.010(4)
C2 0.084(6) 0.082(5) 0.054(4) -0.010(4) -0.007(4) -0.003(5)
C3 0.096(7) 0.047(4) 0.058(4) 0.011(3) -0.033(4) -0.025(4)
C4 0.065(5) 0.041(4) 0.092(6) 0.013(4) -0.035(4) -0.002(3)
C5 0.064(5) 0.042(3) 0.063(4) -0.008(3) -0.010(4) 0.003(3)
C6 0.133(9) 0.069(5) 0.077(6) 0.032(4) -0.061(6) -0.043(5)
C7 0.082(6) 0.066(5) 0.058(4) 0.011(3) -0.027(4) -0.032(4)
C8 0.113(8) 0.080(6) 0.082(6) 0.035(5) -0.055(6) -0.039(5)
C9 0.097(7) 0.060(5) 0.078(5) -0.006(4) 0.039(5) -0.011(4)
C10 0.073(6) 0.055(4) 0.082(6) 0.005(4) 0.019(5) -0.007(4)
C11 0.087(6) 0.049(4) 0.065(5) 0.003(4) -0.037(4) -0.012(4)
C12 0.178(12) 0.087(6) 0.050(5) 0.009(5) 0.032(6) -0.016(7)
C13 0.133(7) 0.070(5) 0.061(4) -0.002(4) 0.032(5) -0.008(5)
N1 0.060(4) 0.044(3) 0.049(3) -0.004(2) -0.012(3) 0.005(3)
N2 0.076(4) 0.049(3) 0.051(3) 0.008(3) 0.018(3) 0.005(3)
O1 0.069(11) 0.041(8) 0.053(9) -0.006(7) 0.010(8) 0.008(7)
O2 0.10(2) 0.040(11) 0.031(11) -0.011(9) -0.012(11) 0.021(12)

loop_
_atom_type_symbol
_atom_type_description
_atom_type_scat_dispersion_real
_atom_type_scat_dispersion_imag
_atom_type_scat_source
C C 0.0033 0.0016 'International Tables Vol C Tables 4.2.6.8 and 6.1.1.4'
H H 0.0000 0.0000 'International Tables Vol C Tables 4.2.6.8 and 6.1.1.4'
N N 0.0061 0.0033 'International Tables Vol C Tables 4.2.6.8 and 6.1.1.4'
O O 0.0106 0.0060 'International Tables Vol C Tables 4.2.6.8 and 6.1.1.4'
Cu Cu 0.3201 1.2651 'International Tables Vol C Tables 4.2.6.8 and 6.1.1.4'
Cl Cl 0.1484 0.1585 'International Tables Vol C Tables 4.2.6.8 and 6.1.1.4'

loop_
_geom_angle_atom_site_label_1
_geom_angle_atom_site_label_2
_geom_angle_atom_site_label_3
_geom_angle
_geom_angle_site_symmetry_1
_geom_angle_site_symmetry_3
_geom_angle_publ_flag
N1 Cu1 N2 113.4(2) . 6_557 ?
N1 Cu1 Cl1 125.07(17) . . ?
N2 Cu1 Cl1 121.31(18) 6_557 . ?
N1 C1 C2 124.5(8) . . ?
N1 C1 H1A 117.8 . . ?
C2 C1 H1A 117.8 . . ?
C3 C2 C1 120.0(8) . . ?
C3 C2 H2A 120.0 . . ?
C1 C2 H2A 120.0 . . ?
C2 C3 C4 117.1(7) . . ?
C2 C3 C6 121.9(8) . . ?
C4 C3 C6 121.1(8) . . ?
C5 C4 C3 119.4(7) . . ?
C5 C4 H4A 120.3 . . ?
C3 C4 H4A 120.3 . . ?
N1 C5 C4 123.2(7) . . ?
N1 C5 H5A 118.4 . . ?
C4 C5 H5A 118.4 . . ?
C8 C6 C7 114.0(8) . . ?
C8 C6 C3 113.1(8) . . ?
C7 C6 C3 111.5(6) . . ?
C8 C6 O1 104.7(9) . . ?
C7 C6 O1 111.1(9) . . ?
C3 C6 O1 101.5(9) . . ?
C6 C7 C8 112.5(6) . 5_657 ?
C6 C7 H7A 109.1 . . ?
C8 C7 H7A 109.1 5_657 . ?
C6 C7 H7B 109.1 . . ?
C8 C7 H7B 109.1 5_657 . ?
H7A C7 H7B 107.8 . . ?
C6 C8 C11 115.6(8) . . ?
C6 C8 C7 111.2(8) . 5_657 ?
C11 C8 C7 111.3(6) . 5_657 ?
C6 C8 O2 108.3(12) . . ?
C11 C8 O2 102.0(11) . . ?
C7 C8 O2 107.7(11) 5_657 . ?
N2 C9 C10 124.8(7) . . ?
N2 C9 H9A 117.6 . . ?
C10 C9 H9A 117.6 . . ?
C11 C10 C9 119.9(8) . . ?
C11 C10 H10A 120.0 . . ?
C9 C10 H10A 120.0 . . ?
C12 C11 C10 116.4(7) . . ?
C12 C11 C8 123.6(8) . . ?
C10 C11 C8 120.1(8) . . ?
C11 C12 C13 121.3(8) . . ?
C11 C12 H12A 119.4 . . ?
C13 C12 H12A 119.4 . . ?
N2 C13 C12 122.6(8) . . ?
N2 C13 H13A 118.7 . . ?
C12 C13 H13A 118.7 . . ?
C1 N1 C5 115.8(6) . . ?
C1 N1 Cu1 121.9(5) . . ?
C5 N1 Cu1 122.2(5) . . ?
C13 N2 C9 115.1(7) . . ?
C13 N2 Cu1 122.7(5) . 6_667 ?
C9 N2 Cu1 121.7(5) . 6_667 ?
C6 O1 H1B 109.5 . . ?
C8 O2 H2B 109.5 . . ?

loop_
_geom_bond_atom_site_label_1
_geom_bond_atom_site_label_2
_geom_bond_distance
_geom_bond_site_symmetry_2
_geom_bond_publ_flag
Cu1 N1 1.976(5) . ?
Cu1 N2 1.990(5) 6_557 ?
Cu1 Cl1 2.184(2) . ?
C1 N1 1.327(9) . ?
C1 C2 1.372(11) . ?
C1 H1A 0.9300 . ?
C2 C3 1.347(12) . ?
C2 H2A 0.9300 . ?
C3 C4 1.392(11) . ?
C3 C6 1.527(10) . ?
C4 C5 1.384(10) . ?
C4 H4A 0.9300 . ?
C5 N1 1.332(9) . ?
C5 H5A 0.9300 . ?
C6 C8 1.432(14) . ?
C6 C7 1.519(10) . ?
C6 O1 1.696(18) . ?
C7 C8 1.546(10) 5_657 ?
C7 H7A 0.9700 . ?
C7 H7B 0.9700 . ?
C8 C11 1.524(10) . ?
C8 C7 1.546(10) 5_657 ?
C8 O2 1.58(2) . ?
C9 N2 1.328(10) . ?
C9 C10 1.361(11) . ?
C9 H9A 0.9300 . ?
C10 C11 1.339(11) . ?
C10 H10A 0.9300 . ?
C11 C12 1.333(12) . ?
C12 C13 1.397(12) . ?
C12 H12A 0.9300 . ?
C13 N2 1.294(10) . ?
C13 H13A 0.9300 . ?
N2 Cu1 1.990(5) 6_667 ?
O1 H1B 0.8200 . ?
O2 H2B 0.8200 . ?
